data_1541196
loop_
_publ_author_name
'Makovicky, E.'
'Karup-Moller, S.'
'Johan, Z.'

_publ_section_title
;
 New data on bukovite, thalcusite, chalcothallite and rohaite
;
_journal_name_full
;
Neues Jahrbuch fuer Mineralogie. Abhandlungen (Band-Nr) (1950-)
;
_journal_page_first 122
_journal_page_last 146
_journal_volume 138
_journal_year 1980
_chemical_formula_sum 'Cu6.35 S4 Sb Tl2'
_chemical_name_systematic 'Cu6.35 Sb Tl2 S4'
_space_group_IT_number 139
_symmetry_space_group_name_Hall '-I 4 2'
_symmetry_space_group_name_H-M 'I 4/m m m'
_cell_angle_alpha 90
_cell_angle_beta 90
_cell_angle_gamma 90
_cell_formula_units_Z 2
_cell_length_a 3.827
_cell_length_b 3.827
_cell_length_c 34.28
_cell_volume 502.062
_citation_journal_id_ASTM NJMIAK
_cod_data_source_file Makovicky_NJMIAK_1980_396.cif
_cod_data_source_block Cu6.35S4Sb1Tl2
_cod_original_cell_volume 502.0624
_cod_original_formula_sum 'Cu6.35 S4 Sb1 Tl2'
_cod_database_code 1541196

loop_
_symmetry_equiv_pos_as_xyz
x,y,z
-y,x,z
-x,-y,z
y,-x,z
x,-y,-z
y,x,-z
-x,y,-z
-y,-x,-z
-x,-y,-z
y,-x,-z
x,y,-z
-y,x,-z
-x,y,z
-y,-x,z
x,-y,z
y,x,z
x+1/2,y+1/2,z+1/2
-y+1/2,x+1/2,z+1/2
-x+1/2,-y+1/2,z+1/2
y+1/2,-x+1/2,z+1/2
x+1/2,-y+1/2,-z+1/2
y+1/2,x+1/2,-z+1/2
-x+1/2,y+1/2,-z+1/2
-y+1/2,-x+1/2,-z+1/2
-x+1/2,-y+1/2,-z+1/2
y+1/2,-x+1/2,-z+1/2
x+1/2,y+1/2,-z+1/2
-y+1/2,x+1/2,-z+1/2
-x+1/2,y+1/2,z+1/2
-y+1/2,-x+1/2,z+1/2
x+1/2,-y+1/2,z+1/2
y+1/2,x+1/2,z+1/2

loop_
_atom_site_label
_atom_site_type_symbol
_atom_site_fract_x
_atom_site_fract_y
_atom_site_fract_z
_atom_site_occupancy
_atom_site_U_iso_or_equiv
Tl1 Tl 0 0 0.1483 1 0.0
Cu3 Cu 0 0.5 0.057 1 0.0
S2 S 0 0 0.714 1 0.0
Sb1 Sb 0 0 0 1 0.0
Cu2 Cu 0 0.5 0.25 1 0.0
S1 S 0 0 0.593 1 0.0
Cu1 Cu 0 0 0.5 0.35 0.0
